data_2213609
loop_
_publ_author_name
'Rahahlia, N.'
'Aliouane, K.'
'Guehria-Laidoudi, A.'
'Dahaoui, S.'
'Lecomte, C.'

_publ_section_title
;
 Poly[[tetraaquadi-\m~5~-fumarato-\m~4~-fumarato-diholmium(III)]
 trihydrate]
;
_journal_coeditor_code XU2222
_journal_issue 5
_journal_name_full 'Acta Crystallographica Section E'
_journal_page_first m1266
_journal_page_last m1268
_journal_paper_doi 10.1107/S1600536807016479
_journal_volume 63
_journal_year 2007
_chemical_formula_iupac '[Ho2 (C4 H2 O4)3 (H2 O)4] , 3H2 O'
_chemical_formula_moiety 'C12 H14 Ho2 O16 , 3H2 O'
_chemical_formula_sum 'C12 H20 Ho2 O19'
_chemical_formula_weight 798.14
_chemical_name_systematic
;
Poly[[tetraaquadi-\m~5~-fumarato-\m~4~-fumarato-diholmium(III)] trihydrate]
;
_space_group_IT_number 14
_symmetry_cell_setting monoclinic
_symmetry_space_group_name_Hall '-P 2yn'
_symmetry_space_group_name_H-M 'P 1 21/n 1'
_atom_sites_solution_hydrogens geom
_atom_sites_solution_primary direct
_atom_sites_solution_secondary difmap
_cell_angle_alpha 90.00
_cell_angle_beta 91.005(5)
_cell_angle_gamma 90.00
_cell_formula_units_Z 4
_cell_length_a 9.4149(3)
_cell_length_b 14.6460(8)
_cell_length_c 14.6985(11)
_cell_measurement_reflns_used 34506
_cell_measurement_temperature 298(2)
_cell_measurement_theta_max 30.0
_cell_measurement_theta_min 2.0
_cell_volume 2026.5(2)
_computing_cell_refinement 'DIRAX/LSQ (Duisenberg, 1992)'
_computing_data_collection 'COLLECT (Nonius, 1999)'
_computing_data_reduction 'EvalCCD (Duisenberg <i>et al.</i>,  2003)'
_computing_molecular_graphics 'ORTEP-3 for Windows (Farrugia, 1997)'
_computing_publication_material 'WinGX (Farrugia, 1999)'
_computing_structure_refinement 'SHELXL97 (Sheldrick, 1997)'
_computing_structure_solution 'SHELXS97 (Sheldrick, 1997)'
_diffrn_ambient_temperature 298(2)
_diffrn_measured_fraction_theta_full 1.00
_diffrn_measured_fraction_theta_max 1.00
_diffrn_measurement_device_type 'Nonius KappaCCD area-detector'
_diffrn_measurement_method \w
_diffrn_radiation_monochromator graphite
_diffrn_radiation_source 'fine-focus sealed tube'
_diffrn_radiation_type MoK\a
_diffrn_radiation_wavelength 0.71073
_diffrn_reflns_av_R_equivalents 0.090
_diffrn_reflns_av_sigmaI/netI 0.041
_diffrn_reflns_limit_h_max 13
_diffrn_reflns_limit_h_min -13
_diffrn_reflns_limit_k_max 20
_diffrn_reflns_limit_k_min -20
_diffrn_reflns_limit_l_max 19
_diffrn_reflns_limit_l_min -20
_diffrn_reflns_number 34506
_diffrn_reflns_theta_full 30.0
_diffrn_reflns_theta_max 30.0
_diffrn_reflns_theta_min 1.9
_diffrn_standards_interval_count 0
_diffrn_standards_interval_time 0
_diffrn_standards_number 0
_exptl_absorpt_coefficient_mu 7.850
_exptl_absorpt_correction_T_max 0.188
_exptl_absorpt_correction_T_min 0.054
_exptl_absorpt_correction_type analytical
_exptl_absorpt_process_details '(Alcock, 1970)'
_exptl_crystal_colour yellow
_exptl_crystal_density_diffrn 2.616
_exptl_crystal_density_method 'not measured'
_exptl_crystal_description prism
_exptl_crystal_F_000 1512
_exptl_crystal_size_max 0.563
_exptl_crystal_size_mid 0.299
_exptl_crystal_size_min 0.176
_refine_diff_density_max 1.65
_refine_diff_density_min -2.492
_refine_ls_extinction_coef 0.00409(15)
_refine_ls_extinction_expression Fc^*^=kFc[1+0.001xFc^2^\l^3^/sin(2\q)]^-1/4^
_refine_ls_extinction_method 'SHELXL97 (Sheldrick, 1997)'
_refine_ls_goodness_of_fit_ref 1.337
_refine_ls_hydrogen_treatment constr
_refine_ls_matrix_type full
_refine_ls_number_parameters 299
_refine_ls_number_reflns 5908
_refine_ls_number_restraints 0
_refine_ls_restrained_S_all 1.337
_refine_ls_R_factor_all 0.032
_refine_ls_R_factor_gt 0.025
_refine_ls_shift/su_max 0.002
_refine_ls_shift/su_mean 0.000
_refine_ls_structure_factor_coef Fsqd
_refine_ls_weighting_details 'calc w = 1/[\s^2^(Fo^2^)+(0.0175P)^2^+5.2337P] where P=(Fo^2^+2Fc^2^)/3'
_refine_ls_weighting_scheme calc
_refine_ls_wR_factor_gt 0.071
_refine_ls_wR_factor_ref 0.075
_reflns_number_gt 5381
_reflns_number_total 5908
_reflns_threshold_expression I>2\s(I)
_cod_data_source_file xu2222.cif
_cod_data_source_block I
_cod_original_sg_symbol_H-M 'P 21/n'
_cod_database_code 2213609
_cod_database_fobs_code 2213609

loop_
_symmetry_equiv_pos_as_xyz
'x, y, z'
'-x+1/2, y+1/2, -z+1/2'
'-x, -y, -z'
'x-1/2, -y-1/2, z-1/2'

loop_
_atom_site_type_symbol
_atom_site_label
_atom_site_fract_x
_atom_site_fract_y
_atom_site_fract_z
_atom_site_U_iso_or_equiv
_atom_site_adp_type
_atom_site_calc_flag
_atom_site_refinement_flags
_atom_site_occupancy
Ho Ho1 0.476017(17) 0.163627(11) 0.254716(11) 0.01148(6) Uani d . 1
Ho Ho2 0.688568(17) 0.345718(11) 0.093250(11) 0.01081(6) Uani d . 1
O O1 0.7161(3) 0.2227(2) 0.1965(2) 0.0195(6) Uani d . 1
O O2 0.7119(3) 0.1465(2) 0.3233(2) 0.0197(6) Uani d . 1
O O3 1.2403(3) 0.1815(2) 0.2928(2) 0.0208(6) Uani d . 1
O O4 1.2065(3) 0.1277(2) 0.43263(19) 0.0193(6) Uani d . 1
O O5 0.3511(3) 0.0170(2) 0.2185(2) 0.0240(6) Uani d . 1
O O6 0.5808(3) 0.0254(2) 0.1955(2) 0.0229(6) Uani d . 1
O O7 0.4068(3) -0.2196(2) -0.0218(2) 0.0236(6) Uani d . 1
O O8 0.5855(4) -0.1545(2) -0.0961(2) 0.0224(6) Uani d . 1
O O9 0.4616(3) 0.3136(2) 0.1868(2) 0.0176(5) Uani d . 1
O O10 0.4445(3) 0.3940(2) 0.0620(2) 0.0229(6) Uani d . 1
O O11 -0.0913(3) 0.2707(2) 0.0403(2) 0.0207(6) Uani d . 1
O O12 -0.0690(3) 0.3878(2) 0.1323(2) 0.0227(6) Uani d . 1
C C1 0.7815(4) 0.1862(3) 0.2632(3) 0.0148(7) Uani d . 1
C C2 0.9387(4) 0.1875(3) 0.2691(3) 0.0187(8) Uani d . 1
H H2A 0.9906 0.2019 0.2178 0.022 Uiso calc R 1
C C3 1.0058(4) 0.1687(3) 0.3461(3) 0.0194(8) Uani d . 1
H H3A 0.9510 0.1600 0.3974 0.023 Uiso calc R 1
C C4 1.1627(4) 0.1601(2) 0.3574(3) 0.0142(7) Uani d . 1
C C5 0.4603(5) -0.0134(3) 0.1817(3) 0.0202(8) Uani d . 1
C C6 0.4462(5) -0.0893(3) 0.1161(3) 0.0230(8) Uani d . 1
H H6A 0.3694 -0.1288 0.1206 0.028 Uiso calc R 1
C C7 0.5390(5) -0.1030(3) 0.0511(3) 0.0213(8) Uani d . 1
H H7A 0.6262 -0.0732 0.0544 0.026 Uiso calc R 1
C C8 0.5080(5) -0.1646(3) -0.0274(3) 0.0173(8) Uani d . 1
C C9 0.3861(4) 0.3534(3) 0.1268(3) 0.0142(7) Uani d . 1
C C10 0.2296(4) 0.3537(3) 0.1344(3) 0.0193(8) Uani d . 1
H H10A 0.1911 0.3729 0.1890 0.023 Uiso calc R 1
C C11 0.1421(4) 0.3284(3) 0.0690(3) 0.0231(9) Uani d . 1
H H11A 0.1786 0.3100 0.0136 0.028 Uiso calc R 1
C C12 -0.0146(4) 0.3286(3) 0.0811(3) 0.0156(7) Uani d . 1
O O1W 0.4702(3) 0.0745(2) 0.3916(2) 0.0188(6) Uani d . 1
H H11 0.4941 0.0113 0.3869 0.028 Uiso d R 1
H H12 0.3756 0.0830 0.4132 0.028 Uiso d R 1
O O2W 0.4897(4) 0.2771(2) 0.3687(2) 0.0258(7) Uani d . 1
H H21 0.4880 0.2672 0.4322 0.039 Uiso d R 1
H H22 0.4568 0.3363 0.3529 0.039 Uiso d R 1
O O3W 0.7114(4) 0.5024(2) 0.0603(2) 0.0275(7) Uani d . 1
H H31 0.7355 0.5446 0.1079 0.041 Uiso d R 1
H H32 0.6493 0.5321 0.0171 0.041 Uiso d R 1
O O4W 0.6887(3) 0.4236(2) 0.2352(2) 0.0284(7) Uani d . 1
H H41 0.6140 0.4448 0.2566 0.043 Uiso d R 1
H H42 0.7622 0.4484 0.2556 0.043 Uiso d R 1
O O5W 0.4351(5) 0.4627(3) 0.3308(3) 0.0472(11) Uani d . 1
H H51 0.4009 0.5051 0.3584 0.071 Uiso d R 1
H H52 0.3734 0.4681 0.2767 0.071 Uiso d R 1
O O6W 0.1280(8) 0.0946(6) 0.0415(7) 0.121(3) Uani d . 1
H H61 0.2008 0.1186 0.0819 0.181 Uiso d R 1
H H62 0.1716 0.0485 0.0195 0.181 Uiso d R 1
O O7W 0.8417(7) 0.0635(4) 0.0673(4) 0.0763(17) Uani d . 1
H H71 0.8383 0.1239 0.0588 0.114 Uiso d R 1
H H72 0.9274 0.0502 0.0590 0.114 Uiso d R 1

loop_
_atom_site_aniso_label
_atom_site_aniso_U_11
_atom_site_aniso_U_22
_atom_site_aniso_U_33
_atom_site_aniso_U_12
_atom_site_aniso_U_13
_atom_site_aniso_U_23
Ho1 0.00835(9) 0.01423(9) 0.01189(9) -0.00001(5) 0.00102(6) 0.00065(5)
Ho2 0.00658(8) 0.01380(9) 0.01204(9) -0.00064(5) -0.00034(6) 0.00059(5)
O1 0.0143(13) 0.0228(14) 0.0214(14) 0.0023(11) -0.0018(11) 0.0083(11)
O2 0.0109(13) 0.0295(15) 0.0187(14) -0.0018(11) -0.0001(11) 0.0083(12)
O3 0.0109(13) 0.0309(15) 0.0207(14) 0.0027(11) 0.0039(11) 0.0074(12)
O4 0.0133(13) 0.0300(15) 0.0145(13) 0.0039(11) -0.0009(10) 0.0014(12)
O5 0.0251(15) 0.0230(15) 0.0242(15) -0.0037(12) 0.0056(13) -0.0035(12)
O6 0.0201(14) 0.0198(14) 0.0287(16) 0.0018(11) -0.0035(12) -0.0067(12)
O7 0.0231(15) 0.0243(15) 0.0233(15) -0.0096(12) 0.0020(12) -0.0068(12)
O8 0.0266(16) 0.0243(15) 0.0165(14) -0.0043(12) 0.0016(12) -0.0011(11)
O9 0.0146(13) 0.0191(13) 0.0189(13) 0.0011(11) -0.0043(11) 0.0015(11)
O10 0.0124(13) 0.0335(17) 0.0228(15) 0.0041(12) 0.0024(11) 0.0127(13)
O11 0.0123(13) 0.0284(15) 0.0213(14) -0.0019(11) 0.0003(11) -0.0039(12)
O12 0.0096(12) 0.0252(15) 0.0333(17) 0.0007(11) 0.0023(12) -0.0086(13)
C1 0.0085(15) 0.0173(16) 0.0185(17) -0.0002(13) -0.0012(13) 0.0007(14)
C2 0.0079(16) 0.027(2) 0.0213(19) 0.0022(14) -0.0004(14) 0.0072(16)
C3 0.0082(16) 0.032(2) 0.0176(19) -0.0001(15) 0.0005(14) 0.0028(16)
C4 0.0092(16) 0.0186(17) 0.0148(17) 0.0011(12) -0.0001(13) -0.0023(13)
C5 0.027(2) 0.0163(17) 0.0175(18) -0.0019(15) -0.0009(16) 0.0000(14)
C6 0.027(2) 0.0186(18) 0.023(2) -0.0056(16) -0.0011(17) -0.0036(16)
C7 0.025(2) 0.0188(18) 0.0199(19) -0.0052(16) -0.0015(16) -0.0045(15)
C8 0.0207(19) 0.0157(17) 0.0154(18) -0.0004(14) -0.0030(15) -0.0015(13)
C9 0.0085(15) 0.0173(16) 0.0166(17) 0.0005(13) -0.0010(13) -0.0018(13)
C10 0.0067(16) 0.031(2) 0.0205(19) 0.0023(14) 0.0027(15) -0.0019(16)
C11 0.0079(16) 0.038(2) 0.023(2) 0.0028(16) 0.0029(15) -0.0067(17)
C12 0.0089(16) 0.0214(17) 0.0164(17) 0.0006(13) 0.0010(14) 0.0029(14)
O1W 0.0148(13) 0.0213(14) 0.0205(14) 0.0032(11) 0.0048(11) 0.0033(11)
O2W 0.0408(19) 0.0215(15) 0.0151(14) 0.0018(13) 0.0026(13) -0.0017(11)
O3W 0.0372(18) 0.0146(13) 0.0300(17) -0.0023(13) -0.0163(14) 0.0024(12)
O4W 0.0203(15) 0.0383(19) 0.0268(16) -0.0116(14) 0.0072(13) -0.0130(14)
O5W 0.042(2) 0.034(2) 0.066(3) 0.0081(18) 0.003(2) -0.008(2)
O6W 0.088(5) 0.108(6) 0.167(8) -0.008(5) 0.013(6) 0.000(6)
O7W 0.078(4) 0.059(3) 0.092(4) 0.016(3) 0.000(3) -0.009(3)

loop_
_atom_type_symbol
_atom_type_description
_atom_type_scat_dispersion_real
_atom_type_scat_dispersion_imag
_atom_type_scat_source
C C 0.0033 0.0016 'International Tables Vol C Tables 4.2.6.8 and 6.1.1.4'
H H 0.0000 0.0000 'International Tables Vol C Tables 4.2.6.8 and 6.1.1.4'
O O 0.0106 0.0060 'International Tables Vol C Tables 4.2.6.8 and 6.1.1.4'
Ho Ho -0.2175 4.6783 'International Tables Vol C Tables 4.2.6.8 and 6.1.1.4'

loop_
_geom_angle_atom_site_label_1
_geom_angle_atom_site_label_2
_geom_angle_atom_site_label_3
_geom_angle_site_symmetry_1
_geom_angle_site_symmetry_3
_geom_angle
O3 Ho1 O8 1_455 3_655 91.45(11)
O2W Ho1 O8 . 3_655 137.62(11)
O8 Ho1 O1W 3_655 . 140.98(10)
O3 Ho1 O9 1_455 . 87.11(10)
O2W Ho1 O9 . . 69.84(10)
O8 Ho1 O9 3_655 . 68.75(10)
O1W Ho1 O9 . . 147.05(10)
O3 Ho1 O6 1_455 . 125.51(11)
O3 Ho1 O2 1_455 . 141.57(10)
O2W Ho1 O5 . . 140.78(11)
O8 Ho1 O1 3_655 . 83.92(10)
O12 Ho2 O10 1_655 . 148.28(11)
O1 Ho2 O11 . 1_655 77.40(10)
O11 Ho2 O9 1_655 . 141.54(10)
Ho2 O1 Ho1 . . 112.41(11)
C8 O7 Ho2 . 3_655 141.1(3)
C8 O8 Ho1 . 3_655 129.6(3)
O2 C1 O1 . . 119.2(3)
O2 C1 C2 . . 120.0(4)
O3 C4 O4 . . 124.9(4)
O3 C4 C3 . . 119.2(4)
O5 C5 O6 . . 120.4(4)
O7 C8 O8 . . 125.4(4)
O10 C9 O9 . . 119.9(4)
O11 C12 O12 . . 120.7(4)
Ho1 O1W H11 . . 117.1
Ho1 O1W H12 . . 104.0
H11 O1W H12 . . 111.8
Ho1 O2W H21 . . 126.2
Ho1 O2W H22 . . 117.1
H21 O2W H22 . . 111.8
Ho2 O3W H31 . . 120.0
Ho2 O3W H32 . . 121.3
H31 O3W H32 . . 109.0
Ho2 O4W H41 . . 121.4
Ho2 O4W H42 . . 120.8
H41 O4W H42 . . 113.8
H51 O5W H52 . . 96.3
H61 O6W H62 . . 100.4
H71 O7W H72 . . 103.9

loop_
_geom_bond_atom_site_label_1
_geom_bond_atom_site_label_2
_geom_bond_site_symmetry_2
_geom_bond_distance
_geom_bond_publ_flag
Ho1 O3 1_455 2.313(3) yes
Ho1 O2W . 2.362(3) yes
Ho1 O8 3_655 2.396(3) yes
Ho1 O1W . 2.400(3) yes
Ho1 O9 . 2.416(3) yes
Ho1 O6 . 2.421(3) yes
Ho1 O2 . 2.436(3) yes
Ho1 O5 . 2.502(3) yes
Ho1 O1 . 2.580(3) yes
Ho2 O7 3_655 2.300(3) yes
Ho2 O3W . 2.356(3) yes
Ho2 O1 . 2.367(3) yes
Ho2 O4W . 2.379(3) yes
Ho2 O4 4_565 2.402(3) yes
Ho2 O12 1_655 2.423(3) yes
Ho2 O10 . 2.441(3) yes
Ho2 O11 1_655 2.483(3) yes
Ho2 O9 . 2.604(3) yes
O1 C1 . 1.267(5) ?
O2 C1 . 1.252(5) ?
O3 C4 . 1.248(5) ?
O9 C9 . 1.265(5) ?
O10 C9 . 1.257(5) ?
O11 C12 . 1.260(5) ?
O12 C12 . 1.262(5) ?
C1 C2 . 1.481(5) ?
C2 C3 . 1.315(6) ?
C2 H2A . 0.9300 ?
C3 C4 . 1.489(5) ?
C3 H3A . 0.9300 ?
C5 C6 . 1.476(6) ?
C6 C7 . 1.321(6) ?
C6 H6A . 0.9300 ?
C7 C8 . 1.490(5) ?
C7 H7A . 0.9300 ?
C9 C10 . 1.480(5) ?
C10 C11 . 1.309(6) ?
C10 H10A . 0.9300 ?
C11 C12 . 1.489(5) ?
C11 H11A . 0.9300 ?
O1W H11 . 0.9556 ?
O1W H12 . 0.9589 ?
O2W H21 . 0.9451 ?
O2W H22 . 0.9476 ?
O3W H31 . 0.9573 ?
O3W H32 . 0.9594 ?
O4W H41 . 0.8350 ?
O4W H42 . 0.8321 ?
O5W H51 . 0.8103 ?
O5W H52 . 0.9796 ?
O6W H61 . 0.9655 ?
O6W H62 . 0.8568 ?
O7W H71 . 0.8950 ?
O7W H72 . 0.8414 ?

loop_
_geom_hbond_atom_site_label_D
_geom_hbond_atom_site_label_H
_geom_hbond_atom_site_label_A
_geom_hbond_site_symmetry_A
_geom_hbond_distance_DH
_geom_hbond_distance_HA
_geom_hbond_distance_DA
_geom_hbond_angle_DHA
_geom_hbond_publ_flag
O1W H11 O12 2_545 0.96 1.96 2.912(4) 171 y
O1W H12 O4 1_455 0.96 1.75 2.681(4) 163 y
O2W H21 O11 4_666 0.94 1.85 2.739(4) 155 y
O2W H22 O5W . 0.95 1.89 2.820(5) 166 y
O3W H31 O2 2_655 0.96 1.86 2.803(4) 166 y
O3W H32 O10 3_665 0.96 1.81 2.756(4) 169 y
O4W H41 O5W . 0.84 2.04 2.850(5) 163 y
O4W H42 O6 2_655 0.83 1.98 2.809(4) 171 y
O5W H51 O6W 2_555 0.81 1.99 2.770(10) 159 y
O5W H52 O5 2_555 0.98 2.23 2.890(5) 123 y
O6W H61 O8 3_655 0.97 2.09 2.935(9) 146 y
O6W H62 O7W 3_655 0.86 2.08 2.831(11) 146 y
O7W H71 O11 1_655 0.89 2.27 3.126(7) 161 y
O7W H72 O6W 1_655 0.84 2.02 2.770(10) 148 y
O7W H72 O5W 2_645 0.84 2.42 2.954(8) 122 y

loop_
_geom_torsion_atom_site_label_1
_geom_torsion_atom_site_label_2
_geom_torsion_atom_site_label_3
_geom_torsion_atom_site_label_4
_geom_torsion_site_symmetry_1
_geom_torsion
_geom_torsion_publ_flag
O10 Ho2 O1 Ho1 . 0.40(17) yes
O11 Ho2 O1 Ho1 1_655 -149.79(14) ?
O9 Ho2 O1 Ho1 . 15.90(11) ?
C12 Ho2 O1 Ho1 1_655 -176.22(15) yes
O3 Ho1 O1 Ho2 1_455 -28.9(3) ?
O3 Ho1 O5 C5 1_455 173.1(3) yes
Ho1 O2 C1 O1 . 3.4(4) ?
Ho1 O2 C1 C2 . -174.6(3) ?
Ho2 O1 C1 O2 . 138.9(4) ?
Ho1 O1 C1 O2 . -3.2(4) ?
Ho2 O1 C1 C2 . -43.2(7) ?
Ho1 O1 C1 C2 . 174.8(3) ?
Ho2 O1 C1 Ho1 . 142.0(5) ?
O3 Ho1 C1 O2 1_455 67.1(4) ?
O2W Ho1 C1 O2 . 73.4(3) ?
O8 Ho1 C1 O2 3_655 -149.5(2) ?
O1W Ho1 C1 O2 . -3.7(3) ?
O9 Ho1 C1 O2 . 143.3(3) ?
O6 Ho1 C1 O2 . -84.3(3) ?
O5 Ho1 C1 O2 . -74.5(3) ?
O1 Ho1 C1 O2 . 176.7(4) ?
C5 Ho1 C1 O2 . -83.6(3) ?
O3 Ho1 C1 O1 1_455 -109.6(3) ?
O2W Ho1 C1 O1 . -103.3(2) ?
O8 Ho1 C1 O1 3_655 33.8(3) ?
O1W Ho1 C1 O1 . 179.6(2) ?
O9 Ho1 C1 O1 . -33.4(2) ?
O6 Ho1 C1 O1 . 99.1(2) ?
O2 Ho1 C1 O1 . -176.7(4) ?
O5 Ho1 C1 O1 . 108.8(2) ?
C5 Ho1 C1 O1 . 99.7(2) ?
O2 C1 C2 C3 . -17.3(7) ?
O1 C1 C2 C3 . 164.7(4) ?
C1 C2 C3 C4 . 174.4(4) ?
Ho1 O3 C4 O4 1_655 10.0(7) ?
Ho1 O3 C4 C3 1_655 -167.3(3) ?
Ho2 O4 C4 O3 4_666 127.4(4) ?
Ho2 O4 C4 C3 4_666 -55.2(6) ?
Ho1 O5 C5 O6 . 15.6(4) ?
Ho1 O5 C5 C6 . -159.1(4) ?
Ho1 O6 C5 O5 . -16.1(4) ?
Ho1 O6 C5 C6 . 158.4(4) ?
O5 C5 C6 C7 . 154.3(5) ?
O6 C5 C6 C7 . -20.4(7) ?
Ho1 C5 C6 C7 . 63.3(12) ?
C5 C6 C7 C8 . -165.3(4) ?
Ho2 O7 C8 O8 3_655 14.8(8) ?
Ho2 O7 C8 C7 3_655 -167.4(3) ?
Ho1 O8 C8 O7 3_655 35.5(6) ?
Ho1 O8 C8 C7 3_655 -142.3(3) ?
C6 C7 C8 O7 . -16.0(6) ?
C6 C7 C8 O8 . 162.0(4) ?
Ho2 O10 C9 O9 . 7.1(4) ?
Ho2 O10 C9 C10 . -174.3(3) ?
Ho1 O9 C9 O10 . -127.1(4) ?
Ho2 O9 C9 O10 . -6.6(4) ?
Ho1 O9 C9 C10 . 54.3(5) ?
Ho2 O9 C9 C10 . 174.8(3) ?
Ho1 O9 C9 Ho2 . -120.6(3) ?
O10 C9 C10 C11 . 53.3(7) ?
O9 C9 C10 C11 . -128.1(5) ?
C9 C10 C11 C12 . 179.0(4) ?
Ho2 O11 C12 O12 1_455 6.0(4) ?
Ho2 O11 C12 C11 1_455 -173.6(4) ?
Ho2 O12 C12 O11 1_455 -6.1(4) ?
Ho2 O12 C12 C11 1_455 173.4(3) ?
C10 C11 C12 O11 . -148.2(5) ?
C10 C11 C12 O12 . 32.3(7) ?
